data_7241743
loop_
_publ_author_name
'Shilov, Gennadii V.'
'Zhilyaeva, Elena I.'
'Flakina, Alexandra M.'
'Aldoshin, Sergey M.'
'Konarev, Dmitri V.'
'Lyubovskii, Rustem B.'
'Lyubovskaya, Rimma N.'

_publ_section_title
;
 Phase transformations of iodine-containing dual-layered conductor
 \q-(ET)4CdI4(PhCl) upon cooling
;
_journal_issue 46
_journal_name_full CrystEngComm
_journal_page_first 8054
_journal_page_last 8062
_journal_paper_doi 10.1039/D0CE01375G
_journal_volume 22
_journal_year 2020
_chemical_formula_sum 'C46 H37 Cd Cl I4 S32'
_chemical_formula_weight 2271.13
_space_group_IT_number 15
_space_group_name_Hall '-I 2ya'
_space_group_name_H-M_alt 'I 1 2/a 1'
_symmetry_cell_setting monoclinic
_symmetry_space_group_name_H-M 'I 1 2/a 1'
_atom_sites_solution_hydrogens geom
_atom_sites_solution_primary direct
_atom_sites_solution_secondary difmap
_audit_creation_method SHELXL-97
_audit_update_record
;
2020-09-07 deposited with the CCDC.	2020-11-02 downloaded from the CCDC.
;
_cell_angle_alpha 90.00
_cell_angle_beta 90.20
_cell_angle_gamma 90.00
_cell_formula_units_Z 4
_cell_length_a 9.6448(9)
_cell_length_b 76.1320(12)
_cell_length_c 9.7076(10)
_cell_measurement_reflns_used 10710
_cell_measurement_temperature 185(1)
_cell_measurement_theta_max 31.8629
_cell_measurement_theta_min 2.8114
_cell_volume 7128.0(10)
_computing_cell_refinement 'CrysAlisPro 1.171.36.20 (Agilent Technologies, 2012)'
_computing_data_collection 'CrysAlisPro 1.171.36.20 (Agilent Technologies, 2012)'
_computing_data_reduction 'CrysAlisPro 1.171.36.20 (Agilent Technologies, 2012)'
_computing_molecular_graphics 'SHELXTL Ver. 5.1'
_computing_publication_material 'SHELXTL Ver. 5.1'
_computing_structure_refinement 'SHELXL-97 (Sheldrick, 1997)'
_computing_structure_solution 'SHELXS-97 (Sheldrick, 1990)'
_diffrn_ambient_temperature 185.01(10)
_diffrn_detector_area_resol_mean 16.2060
_diffrn_measured_fraction_theta_full 0.997
_diffrn_measured_fraction_theta_max 0.997
_diffrn_measurement_device_type 'Xcalibur, Eos'
_diffrn_measurement_method '\w scans'
_diffrn_radiation_monochromator graphite
_diffrn_radiation_source 'Enhance (Mo) X-ray Source'
_diffrn_radiation_type 'Mo K\a'
_diffrn_radiation_wavelength 0.7107
_diffrn_reflns_av_R_equivalents 0.1664
_diffrn_reflns_av_unetI/netI 0.1030
_diffrn_reflns_limit_h_max 12
_diffrn_reflns_limit_h_min -12
_diffrn_reflns_limit_k_max 75
_diffrn_reflns_limit_k_min -102
_diffrn_reflns_limit_l_max 11
_diffrn_reflns_limit_l_min -13
_diffrn_reflns_number 31207
_diffrn_reflns_theta_full 28.57
_diffrn_reflns_theta_max 28.57
_diffrn_reflns_theta_min 2.81
_exptl_absorpt_coefficient_mu 3.050
_exptl_absorpt_correction_T_max 1.00000
_exptl_absorpt_correction_T_min 0.22376
_exptl_absorpt_correction_type multi-scan
_exptl_absorpt_process_details
;
CrysAlisPro, Agilent Technologies,
Version 1.171.36.20 (release 27-06-2012 CrysAlis171 .NET)
(compiled Jul 11 2012,15:38:31)
Empirical absorption correction using spherical harmonics,
 implemented in SCALE3 ABSPACK scaling algorithm.
;
_exptl_crystal_colour black
_exptl_crystal_density_diffrn 2.116
_exptl_crystal_density_method 'not measured'
_exptl_crystal_description plate
_exptl_crystal_F_000 4408
_exptl_crystal_size_max 0.40
_exptl_crystal_size_mid 0.40
_exptl_crystal_size_min 0.05
_refine_diff_density_max 3.608
_refine_diff_density_min -3.650
_refine_diff_density_rms 0.382
_refine_ls_extinction_method none
_refine_ls_goodness_of_fit_ref 1.119
_refine_ls_hydrogen_treatment mixed
_refine_ls_matrix_type full
_refine_ls_number_parameters 402
_refine_ls_number_reflns 9065
_refine_ls_number_restraints 258
_refine_ls_restrained_S_all 1.257
_refine_ls_R_factor_all 0.1493
_refine_ls_R_factor_gt 0.1263
_refine_ls_shift/su_max 0.002
_refine_ls_shift/su_mean 0.000
_refine_ls_structure_factor_coef Fsqd
_refine_ls_weighting_details 'calc w=1/[\s^2^(Fo^2^)+(0.1703P)^2^+80.8780P] where P=(Fo^2^+2Fc^2^)/3'
_refine_ls_weighting_scheme calc
_refine_ls_wR_factor_gt 0.3201
_refine_ls_wR_factor_ref 0.3429
_reflns_number_gt 6217
_reflns_number_total 9065
_reflns_threshold_expression >2sigma(I)
_cod_data_source_file d0ce01375g1.cif
_cod_data_source_block af408_185m
_cod_original_sg_symbol_H-M I2/a
_cod_database_code 7241743

loop_
_symmetry_equiv_pos_as_xyz
'x, y, z'
'-x+1/2, y, -z'
'x+1/2, y+1/2, z+1/2'
'-x+1, y+1/2, -z+1/2'
'-x, -y, -z'
'x-1/2, -y, z'
'-x+1/2, -y+1/2, -z+1/2'
'x, -y+1/2, z+1/2'

loop_
_atom_site_label
_atom_site_type_symbol
_atom_site_fract_x
_atom_site_fract_y
_atom_site_fract_z
_atom_site_U_iso_or_equiv
_atom_site_adp_type
_atom_site_occupancy
_atom_site_symmetry_multiplicity
_atom_site_calc_flag
_atom_site_refinement_flags
_atom_site_disorder_assembly
_atom_site_disorder_group
Cd1 Cd 0.7500 0.125004(15) 1.0000 0.0393(5) Uani 0.927(6) 2 d SPU . 1
I1 I 0.52214(16) 0.146435(13) 0.9615(2) 0.0654(5) Uani 0.927(6) 1 d PU . 1
I2 I 0.71522(18) 0.103550(13) 1.22628(16) 0.0650(5) Uani 0.927(6) 1 d PU . 1
Cd2 Cd 0.709(3) 0.1255(3) 0.937(3) 0.030(6) Uani 0.036(3) 1 d PU . 2
I3 I 0.909(3) 0.1466(3) 1.002(2) 0.039(6) Uani 0.036(3) 1 d PU . 2
I4 I 0.7457(19) 0.1045(2) 0.720(3) 0.024(4) Uani 0.036(3) 1 d PU . 2
I5 I 0.637(4) 0.1041(5) 0.1692 0.072(10) Uani 0.036(3) 1 d PU . 2
I6 I 0.475(3) 0.1453(3) 1.008(2) 0.028(5) Uani 0.036(3) 1 d PU . 2
S1 S 0.8942(4) 0.28861(4) 1.6101(4) 0.0486(8) Uani 1 1 d U . .
S2 S 0.8711(3) 0.25023(3) 1.5926(4) 0.0446(7) Uani 1 1 d U . .
S3 S 0.6309(3) 0.20782(3) 1.4048(4) 0.0455(7) Uani 1 1 d U . .
S4 S 0.6141(4) 0.16923(4) 1.3806(4) 0.0538(8) Uani 1 1 d U . .
S5 S 0.3689(3) 0.22860(3) 1.1589(4) 0.0439(7) Uani 1 1 d U . .
S6 S 0.3904(3) 0.19026(4) 1.1412(4) 0.0447(7) Uani 1 1 d U . .
S7 S 0.1019(3) 0.19064(4) 1.3595(4) 0.0488(8) Uani 1 1 d U . .
S8 S 0.1324(3) 0.22900(4) 1.3459(4) 0.0451(7) Uani 1 1 d U . .
S9 S 0.6407(4) 0.03865(4) 1.1438(4) 0.0511(8) Uani 1 1 d U . .
S10 S 0.6584(4) 0.00029(4) 1.1207(4) 0.0507(8) Uani 1 1 d U . .
S11 S 0.6567(4) -0.04218(4) 1.1194(4) 0.0519(8) Uani 1 1 d U . .
S12 S 0.6326(5) -0.08072(4) 1.1370(4) 0.0604(9) Uani 1 1 d U . .
S13 S 1.0943(4) 0.02101(4) 1.6184(4) 0.0490(8) Uani 1 1 d U . .
S14 S 1.1077(4) 0.05940(4) 1.6491(4) 0.0517(8) Uani 1 1 d DU . .
S15 S 0.8919(4) 0.05980(4) 1.3595(3) 0.0481(7) Uani 1 1 d DU . .
S16 S 0.9095(4) 0.02138(4) 1.3803(3) 0.0476(8) Uani 1 1 d U . .
C1 C 0.7500 0.2197(2) 1.5000 0.039(3) Uani 1 2 d SU . .
C2 C 0.7500 0.2383(2) 1.5000 0.042(4) Uani 1 2 d SU . .
C3 C 0.8050(11) 0.27081(14) 1.5426(11) 0.034(2) Uani 1 1 d U . .
C4 C 0.7780(12) 0.30627(16) 1.5732(13) 0.042(2) Uani 1 1 d U . .
H4A H 0.7005 0.3057 1.6365 0.050 Uiso 1 1 calc R . .
H4B H 0.8257 0.3173 1.5896 0.050 Uiso 1 1 calc R . .
C5 C 0.6995(12) 0.18736(16) 1.4547(12) 0.038(2) Uani 1 1 d U . .
C6 C 0.7315(17) 0.1514(2) 1.4244(17) 0.061(4) Uani 1 1 d U . .
H6A H 0.6884 0.1403 1.4008 0.073 Uiso 1 1 calc R . .
H6B H 0.8156 0.1525 1.3705 0.073 Uiso 1 1 calc R . .
C7 C 0.1940(12) 0.20826(17) 1.2916(13) 0.042(2) Uani 1 1 d U . .
C8 C 0.3028(12) 0.20804(15) 1.2093(12) 0.037(2) Uani 1 1 d U . .
C9 C 0.2511(12) 0.24121(16) 1.2519(13) 0.040(2) Uani 1 1 d U . .
C10 C 0.2698(16) 0.1726(2) 1.1831(17) 0.060(3) Uani 1 1 d U . .
H10A H 0.1913 0.1733 1.1205 0.072 Uiso 1 1 calc R . .
H10B H 0.3155 0.1615 1.1673 0.072 Uiso 1 1 calc R . .
C11 C 0.2186(18) 0.17288(17) 1.3221(19) 0.064(4) Uani 1 1 d . . .
H11A H 0.2970 0.1736 1.3847 0.076 Uiso 1 1 calc R . .
H11B H 0.1714 0.1619 1.3400 0.076 Uiso 1 1 calc R . .
C12 C 0.7500 -0.0118(2) 1.0000 0.043(4) Uani 1 2 d SU . .
C13 C 0.7500 -0.0299(2) 1.0000 0.044(4) Uani 1 2 d S . .
C14 C 0.7081(12) 0.02086(15) 1.0561(13) 0.039(2) Uani 1 1 d U . .
C15 C 0.6768(13) 0.05658(14) 1.0273(14) 0.043(3) Uani 1 1 d . . .
H15A H 0.6128 0.0560 0.9502 0.052 Uiso 1 1 calc R . .
H15B H 0.6603 0.0676 1.0748 0.052 Uiso 1 1 calc R . .
C16 C 0.7069(14) -0.06250(13) 1.0518(15) 0.051(3) Uani 1 1 d . . .
C17 C 0.6741(18) -0.0985(3) 1.0213(19) 0.069(4) Uani 1 1 d U . .
H17A H 0.6527 -0.1095 1.0658 0.083 Uiso 1 1 calc R . .
H17B H 0.6164 -0.0975 0.9395 0.083 Uiso 1 1 calc R . .
C18 C 1.0396(14) 0.04164(14) 1.5552(13) 0.043(3) Uani 1 1 d . A .
C19 C 0.9611(14) 0.04182(13) 1.4473(13) 0.043(3) Uani 1 1 d . A .
C20 C 1.0003(13) 0.00889(16) 1.4986(12) 0.041(2) Uani 1 1 d U . .
C21 C 1.0785(16) 0.0768(2) 1.5301(17) 0.045(4) Uani 0.738(18) 1 d PDU A 1
H21A H 1.0995 0.0880 1.5739 0.054 Uiso 0.738(18) 1 calc PR A 1
H21B H 1.1395 0.0755 1.4515 0.054 Uiso 0.738(18) 1 calc PR A 1
C22 C 0.9267(16) 0.0768(2) 1.4811(17) 0.046(4) Uani 0.738(18) 1 d PDU A 1
H22A H 0.9053 0.0880 1.4396 0.055 Uiso 0.738(18) 1 calc PR A 1
H22B H 0.8666 0.0753 1.5601 0.055 Uiso 0.738(18) 1 calc PR A 1
C21' C 1.004(5) 0.0763(5) 1.580(4) 0.045(4) Uani 0.262(18) 1 d PD A 2
H21C H 0.9097 0.0748 1.6107 0.054 Uiso 0.262(18) 1 calc PR A 2
H21D H 1.0378 0.0875 1.6130 0.054 Uiso 0.262(18) 1 calc PR A 2
C22' C 1.007(4) 0.0763(5) 1.421(4) 0.046(4) Uani 0.262(18) 1 d PD A 2
H22C H 1.1001 0.0739 1.3886 0.055 Uiso 0.262(18) 1 calc PR A 2
H22D H 0.9784 0.0877 1.3863 0.055 Uiso 0.262(18) 1 calc PR A 2
Cl1 Cl 0.3775 0.1277 1.2786 0.077 Uiso 0.25 1 d P . 1
C23 C 0.2921 0.1255 1.4236 0.077 Uiso 0.25 1 d P . 1
C24 C 0.3452 0.1245 1.5567 0.077 Uiso 0.25 1 d P . 1
H24A H 0.4437 0.1244 1.5714 0.093 Uiso 0.25 1 d P B 1
C25 C 0.2557 0.1237 1.6685 0.077 Uiso 0.25 1 d P . 1
H25A H 0.2924 0.1231 1.7604 0.093 Uiso 0.25 1 d P C 1
C26 C 0.1131 0.1239 1.6472 0.077 Uiso 0.25 1 d P . 1
H26A H 0.0513 0.1234 1.7244 0.093 Uiso 0.25 1 d P D 1
C27 C 0.0600 0.1249 1.5141 0.077 Uiso 0.25 1 d P . 1
H27A H -0.0385 0.1250 1.4994 0.093 Uiso 0.25 1 d P E 1
C28 C 0.1495 0.1257 1.4023 0.077 Uiso 0.25 1 d P . 1
H28A H 0.1128 0.1264 1.3104 0.093 Uiso 0.25 1 d P F 1
Cl2 Cl 0.4630 0.1228 1.6197 0.092 Uiso 0.25 1 d P . 2
C29 C 0.3209 0.1245 1.5378 0.092 Uiso 0.25 1 d P . 2
C30 C 0.3485 0.1257 1.3977 0.092 Uiso 0.25 1 d P . 2
H30A H 0.4426 0.1262 1.3661 0.110 Uiso 0.25 1 d P G 2
31 C 0.2398 0.1262 1.3034 0.092 Uiso 0.25 1 d P . 2
H31A H 0.2589 0.1271 1.2066 0.110 Uiso 0.25 1 d P H 2
C32 C 0.1035 0.1255 1.3491 0.092 Uiso 0.25 1 d P . 2
H32A H 0.0285 0.1259 1.2840 0.110 Uiso 0.25 1 d P I 2
C33 C 0.0759 0.1243 1.4893 0.092 Uiso 0.25 1 d P . 2
H33A H -0.0182 0.1238 1.5209 0.110 Uiso 0.25 1 d P J 2
C34 C 0.1846 0.1238 1.5836 0.092 Uiso 0.25 1 d P . 2
H34A H 0.1655 0.1230 1.6804 0.110 Uiso 0.25 1 d P K 2

loop_
_atom_site_aniso_label
_atom_site_aniso_U_11
_atom_site_aniso_U_22
_atom_site_aniso_U_33
_atom_site_aniso_U_23
_atom_site_aniso_U_13
_atom_site_aniso_U_12
Cd1 0.0539(8) 0.0089(5) 0.0551(12) 0.000 -0.0050(9) 0.000
I1 0.0566(9) 0.0204(5) 0.1191(13) -0.0002(5) 0.0026(9) 0.0113(4)
I2 0.1073(11) 0.0203(5) 0.0672(10) 0.0122(4) -0.0087(9) -0.0005(5)
Cd2 0.039(7) 0.021(7) 0.030(7) 0.001(4) -0.001(4) 0.003(4)
I3 0.037(7) 0.035(7) 0.046(7) 0.000(4) -0.003(4) -0.001(4)
I4 0.024(5) 0.020(6) 0.027(6) 0.001(4) -0.003(4) 0.001(4)
I5 0.071(10) 0.069(10) 0.077(10) 0.001(4) 0.000(4) 0.002(4)
I6 0.030(7) 0.026(6) 0.029(6) 0.001(4) 0.003(4) 0.001(4)
S1 0.0599(16) 0.0172(12) 0.0685(19) -0.0021(12) -0.0147(14) -0.0015(11)
S2 0.0612(16) 0.0137(11) 0.0588(17) 0.0036(11) -0.0030(13) 0.0036(10)
S3 0.0611(16) 0.0123(11) 0.0631(18) -0.0020(11) 0.0041(14) 0.0026(10)
S4 0.0660(18) 0.0171(12) 0.078(2) -0.0067(13) -0.0059(16) 0.0013(12)
S5 0.0535(15) 0.0136(11) 0.0645(18) -0.0026(11) 0.0025(13) -0.0028(10)
S6 0.0489(14) 0.0157(11) 0.0694(18) -0.0035(11) 0.0039(13) 0.0006(10)
S7 0.0517(15) 0.0201(12) 0.075(2) 0.0054(13) 0.0071(14) 0.0011(11)
S8 0.0552(16) 0.0177(12) 0.0625(18) -0.0040(11) 0.0027(13) 0.0006(10)
S9 0.0713(18) 0.0181(12) 0.0640(19) -0.0002(12) 0.0148(15) -0.0006(12)
S10 0.0642(17) 0.0137(12) 0.074(2) 0.0046(12) -0.0002(15) -0.0049(11)
S11 0.0709(18) 0.0112(11) 0.074(2) -0.0031(12) -0.0087(15) -0.0022(11)
S12 0.086(2) 0.0164(13) 0.078(2) -0.0023(13) 0.0010(18) -0.0067(13)
S13 0.0762(19) 0.0165(12) 0.0542(17) -0.0010(11) -0.0030(15) 0.0048(12)
S14 0.088(2) 0.0192(12) 0.0483(16) 0.0016(11) -0.0072(15) -0.0046(13)
S15 0.0808(19) 0.0163(12) 0.0473(16) -0.0005(11) -0.0039(14) 0.0037(12)
S16 0.0762(19) 0.0147(12) 0.0519(17) -0.0042(11) -0.0009(14) 0.0023(11)
C1 0.043(5) 0.035(5) 0.040(5) 0.000 0.005(4) 0.000
C2 0.047(5) 0.036(5) 0.044(5) 0.000 0.001(4) 0.000
C3 0.040(3) 0.027(3) 0.036(3) 0.000(3) 0.000(3) 0.000(3)
C4 0.047(4) 0.033(4) 0.046(4) 0.000(3) 0.001(3) 0.004(3)
C5 0.042(3) 0.032(3) 0.041(3) 0.001(3) 0.005(3) 0.001(3)
C6 0.064(5) 0.055(5) 0.064(5) -0.005(4) 0.000(4) 0.001(4)
C7 0.044(4) 0.035(4) 0.045(4) 0.000(3) -0.004(3) -0.002(3)
C8 0.042(4) 0.029(4) 0.041(4) 0.001(3) -0.004(3) 0.001(3)
C9 0.044(4) 0.030(4) 0.045(4) 0.001(3) -0.003(3) 0.001(3)
C10 0.063(5) 0.053(5) 0.063(5) -0.002(4) 0.003(4) -0.005(4)
C11 0.081(10) 0.019(6) 0.091(11) -0.008(6) 0.021(8) 0.000(6)
C12 0.045(5) 0.035(5) 0.048(5) 0.000 -0.002(4) 0.000
C13 0.051(9) 0.013(6) 0.069(11) 0.000 -0.019(8) 0.000
C14 0.044(4) 0.028(4) 0.045(4) 0.000(3) -0.003(3) -0.002(3)
C15 0.058(7) 0.012(5) 0.060(7) 0.002(4) 0.010(6) 0.001(4)
C16 0.071(8) 0.007(4) 0.074(9) -0.005(4) -0.025(6) 0.004(4)
C17 0.075(5) 0.062(5) 0.071(5) -0.001(4) 0.000(4) -0.002(4)
C18 0.070(7) 0.011(4) 0.048(7) -0.001(4) 0.018(6) -0.003(4)
C19 0.070(7) 0.008(4) 0.052(7) 0.005(4) 0.009(6) 0.007(4)
C20 0.050(4) 0.033(4) 0.041(4) -0.002(3) 0.006(3) 0.001(3)
C21 0.050(5) 0.040(5) 0.045(5) -0.001(4) 0.000(4) 0.000(4)
C22 0.050(5) 0.039(5) 0.047(5) -0.002(4) -0.003(4) 0.004(4)
C21' 0.050(5) 0.040(5) 0.045(5) -0.001(4) 0.000(4) 0.000(4)
C22' 0.050(5) 0.039(5) 0.047(5) -0.002(4) -0.003(4) 0.004(4)

loop_
_atom_type_symbol
_atom_type_description
_atom_type_scat_dispersion_real
_atom_type_scat_dispersion_imag
_atom_type_scat_source
C C 0.0033 0.0016 'International Tables Vol C Tables 4.2.6.8 and 6.1.1.4'
H H 0.0000 0.0000 'International Tables Vol C Tables 4.2.6.8 and 6.1.1.4'
S S 0.1246 0.1234 'International Tables Vol C Tables 4.2.6.8 and 6.1.1.4'
Cd Cd -0.8075 1.2024 'International Tables Vol C Tables 4.2.6.8 and 6.1.1.4'
I I -0.4742 1.8119 'International Tables Vol C Tables 4.2.6.8 and 6.1.1.4'
Cl Cl 0.1484 0.1585 'International Tables Vol C Tables 4.2.6.8 and 6.1.1.4'

loop_
_geom_angle_atom_site_label_1
_geom_angle_atom_site_label_2
_geom_angle_atom_site_label_3
_geom_angle
_geom_angle_site_symmetry_1
_geom_angle_site_symmetry_3
_geom_angle_publ_flag
I2 Cd1 I2 107.39(7) . 2_657 ?
I2 Cd1 I1 109.94(5) . 2_657 ?
I2 Cd1 I1 111.01(5) 2_657 2_657 ?
I2 Cd1 I1 111.01(5) . . ?
I2 Cd1 I1 109.94(5) 2_657 . ?
I1 Cd1 I1 107.57(7) 2_657 . ?
Cd2 Cd2 I3 93.2(17) 2_657 2_657 ?
Cd2 Cd2 I5 91.6(17) 2_657 2_656 ?
I3 Cd2 I5 169.7(15) 2_657 2_656 ?
Cd2 Cd2 I3 52.7(12) 2_657 . ?
I3 Cd2 I3 82.0(15) 2_657 . ?
I5 Cd2 I3 93.7(13) 2_656 . ?
Cd2 Cd2 I4 126.3(16) 2_657 . ?
I3 Cd2 I4 140.4(17) 2_657 . ?
I5 Cd2 I4 35.1(9) 2_656 . ?
I3 Cd2 I4 117.6(11) . . ?
Cd2 Cd2 I6 103.2(18) 2_657 . ?
I3 Cd2 I6 20.3(10) 2_657 . ?
I5 Cd2 I6 162.8(16) 2_656 . ?
I3 Cd2 I6 102.1(10) . . ?
I4 Cd2 I6 128.6(12) . . ?
Cd2 Cd2 I5 57.9(14) 2_657 1_556 ?
I3 Cd2 I5 94.6(13) 2_657 1_556 ?
I5 Cd2 I5 95.7(15) 2_656 1_556 ?
I3 Cd2 I5 110.1(13) . 1_556 ?
I4 Cd2 I5 108.1(10) . 1_556 ?
I6 Cd2 I5 85.1(11) . 1_556 ?
I6 I3 Cd2 120(2) 2_657 2_657 ?
I6 I3 Cd2 131.7(19) 2_657 . ?
Cd2 I3 Cd2 34.2(17) 2_657 . ?
I6 I3 I3 173(2) 2_657 2_657 ?
Cd2 I3 I3 56.4(11) 2_657 2_657 ?
Cd2 I3 I3 41.6(7) . 2_657 ?
I5 I4 Cd2 64.3(15) 2_656 . ?
I4 I5 Cd2 80.6(19) 2_656 2_656 ?
I4 I5 Cd2 111(2) 2_656 1_554 ?
Cd2 I5 Cd2 30.4(13) 2_656 1_554 ?
I3 I6 Cd2 39.3(15) 2_657 . ?
C3 S1 C4 101.7(6) . . ?
C2 S2 C3 94.6(6) . . ?
C1 S3 C5 93.9(7) . . ?
C5 S4 C6 101.5(7) . . ?
C9 S5 C8 96.2(6) . . ?
C8 S6 C10 100.2(7) . . ?
C7 S7 C11 100.5(7) . . ?
C9 S8 C7 95.6(6) . . ?
C14 S9 C15 102.1(6) . . ?
C12 S10 C14 95.3(7) . . ?
C13 S11 C16 94.6(7) . . ?
C16 S12 C17 101.9(8) . . ?
C20 S13 C18 94.9(6) . . ?
C18 S14 C21' 98.8(16) . . ?
C18 S14 C21 100.3(7) . . ?
C21' S14 C21 28.2(15) . . ?
C19 S15 C22' 98.8(16) . . ?
C19 S15 C22 100.1(7) . . ?
C22' S15 C22 31.7(14) . . ?
C20 S16 C19 95.7(6) . . ?
C2 C1 S3 121.6(5) . 2_658 ?
C2 C1 S3 121.6(5) . . ?
S3 C1 S3 116.8(10) 2_658 . ?
C1 C2 S2 121.7(5) . . ?
C1 C2 S2 121.7(5) . 2_658 ?
S2 C2 S2 116.7(10) . 2_658 ?
C3 C3 S1 128.6(4) 2_658 . ?
C3 C3 S2 117.0(4) 2_658 . ?
S1 C3 S2 114.4(6) . . ?
C4 C4 S1 114.1(7) 2_658 . ?
C5 C5 S3 117.5(4) 2_658 . ?
C5 C5 S4 128.3(4) 2_658 . ?
S3 C5 S4 114.0(7) . . ?
C6 C6 S4 111.9(10) 2_658 . ?
C8 C7 S7 128.8(10) . . ?
C8 C7 S8 117.4(9) . . ?
S7 C7 S8 113.8(7) . . ?
C7 C8 S6 129.2(10) . . ?
C7 C8 S5 116.5(9) . . ?
S6 C8 S5 114.4(6) . . ?
C9 C9 S5 123.1(13) 7_557 . ?
C9 C9 S8 122.6(13) 7_557 . ?
S5 C9 S8 114.2(7) . . ?
C11 C10 S6 114.9(11) . . ?
C10 C11 S7 114.6(12) . . ?
C13 C12 S10 122.1(5) . 2_657 ?
C13 C12 S10 122.1(5) . . ?
S10 C12 S10 115.8(10) 2_657 . ?
C12 C13 S11 122.4(4) . . ?
C12 C13 S11 122.4(4) . 2_657 ?
S11 C13 S11 115.2(9) . 2_657 ?
C14 C14 S9 128.4(4) 2_657 . ?
C14 C14 S10 116.8(4) 2_657 . ?
S9 C14 S10 114.8(7) . . ?
C15 C15 S9 113.7(8) 2_657 . ?
C16 C16 S11 117.8(5) 2_657 . ?
C16 C16 S12 128.3(4) 2_657 . ?
S11 C16 S12 113.9(8) . . ?
C17 C17 S12 112.6(12) 2_657 . ?
C19 C18 S13 117.7(8) . . ?
C19 C18 S14 129.1(9) . . ?
S13 C18 S14 113.2(8) . . ?
C18 C19 S15 128.9(9) . . ?
C18 C19 S16 117.1(8) . . ?
S15 C19 S16 114.0(8) . . ?
C20 C20 S16 124.1(13) 5_758 . ?
C20 C20 S13 121.4(13) 5_758 . ?
S16 C20 S13 114.5(7) . . ?
C22 C21 S14 110.2(11) . . ?
C21 C22 S15 112.6(11) . . ?
C22' C21' S14 112(3) . . ?
C21' C22' S15 109(3) . . ?
C26 Cl1 C25 71.9 2_558 2_558 ?
C26 Cl1 C23 39.5 2_558 . ?
C25 Cl1 C23 37.8 2_558 . ?
C26 Cl1 C27 18.4 2_558 2_558 ?
C25 Cl1 C27 83.6 2_558 2_558 ?
C23 Cl1 C27 46.7 . 2_558 ?
C25 C23 C26 79.6 2_558 2_558 ?
C25 C23 C24 70.9 2_558 2_558 ?
C26 C23 C24 149.9 2_558 2_558 ?
C25 C23 C28 54.8 2_558 . ?
C26 C23 C28 134.4 2_558 . ?
C24 C23 C28 17.2 2_558 . ?
C25 C23 C24 168.0 2_558 . ?
C26 C23 C24 105.0 2_558 . ?
C24 C23 C24 103.1 2_558 . ?
C28 C23 C24 120.0 . . ?
C25 C23 C27 139.1 2_558 2_558 ?
C26 C23 C27 59.8 2_558 2_558 ?
C24 C23 C27 148.5 2_558 2_558 ?
C28 C23 C27 165.5 . 2_558 ?
C24 C23 C27 45.5 . 2_558 ?
C25 C23 Cl1 59.0 2_558 . ?
C26 C23 Cl1 25.5 2_558 . ?
C24 C23 Cl1 128.8 2_558 . ?
C28 C23 Cl1 111.7 . . ?
C24 C23 Cl1 128.1 . . ?
C27 C23 Cl1 82.7 2_558 . ?
C25 C23 C23 123.7 2_558 2_558 ?
C26 C23 C23 155.0 2_558 2_558 ?
C24 C23 C23 53.0 2_558 2_558 ?
C28 C23 C23 69.7 . 2_558 ?
C24 C23 C23 50.4 . 2_558 ?
C27 C23 C23 95.9 2_558 2_558 ?
Cl1 C23 C23 173.9 . 2_558 ?
C25 C23 C28 168.7 2_558 2_558 ?
C26 C23 C28 108.5 2_558 2_558 ?
C24 C23 C28 100.1 2_558 2_558 ?
C28 C23 C28 116.8 . 2_558 ?
C24 C23 C28 4.7 . 2_558 ?
C27 C23 C28 48.8 2_558 2_558 ?
Cl1 C23 C28 130.9 . 2_558 ?
C23 C23 C28 47.1 2_558 2_558 ?
C28 C24 C27 118.6 2_558 2_558 ?
C28 C24 C23 88.3 2_558 2_558 ?
C27 C24 C23 151.0 2_558 2_558 ?
C28 C24 C25 47.8 2_558 . ?
C27 C24 C25 165.5 2_558 . ?
C23 C24 C25 43.5 2_558 . ?
C28 C24 C23 159.1 2_558 . ?
C27 C24 C23 74.5 2_558 . ?
C23 C24 C23 76.6 2_558 . ?
C25 C24 C23 120.0 . . ?
C28 C24 C26 158.3 2_558 2_558 ?
C27 C24 C26 41.5 2_558 2_558 ?
C23 C24 C26 109.9 2_558 2_558 ?
C25 C24 C26 152.8 . 2_558 ?
C23 C24 C26 33.4 . 2_558 ?
C23 C25 C28 79.4 2_558 2_558 ?
C23 C25 C26 54.6 2_558 . ?
C28 C25 C26 134.0 2_558 . ?
C23 C25 C24 65.6 2_558 . ?
C28 C25 C24 15.2 2_558 . ?
C26 C25 C24 120.0 . . ?
C23 C25 Cl1 83.2 2_558 2_558 ?
C28 C25 Cl1 155.3 2_558 2_558 ?
C26 C25 Cl1 32.3 . 2_558 ?
C24 C25 Cl1 147.1 . 2_558 ?
Cl1 C26 C23 115.0 2_558 2_558 ?
Cl1 C26 C27 151.5 2_558 . ?
C23 C26 C27 74.4 2_558 . ?
Cl1 C26 C25 75.8 2_558 . ?
C23 C26 C25 45.8 2_558 . ?
C27 C26 C25 120.0 . . ?
Cl1 C26 C24 150.7 2_558 2_558 ?
C23 C26 C24 41.6 2_558 2_558 ?
C27 C26 C24 33.2 . 2_558 ?
C25 C26 C24 86.9 . 2_558 ?
C24 C27 C26 105.3 2_558 . ?
C24 C27 C28 15.0 2_558 . ?
C26 C27 C28 120.0 . . ?
C24 C27 C23 59.9 2_558 2_558 ?
C26 C27 C23 45.8 . 2_558 ?
C28 C27 C23 74.3 . 2_558 ?
C24 C27 Cl1 110.4 2_558 2_558 ?
C26 C27 Cl1 10.2 . 2_558 ?
C28 C27 Cl1 124.3 . 2_558 ?
C23 C27 Cl1 50.6 2_558 2_558 ?
C24 C28 C25 116.9 2_558 2_558 ?
C24 C28 C23 74.5 2_558 . ?
C25 C28 C23 45.8 2_558 . ?
C24 C28 C27 46.4 2_558 . ?
C25 C28 C27 162.5 2_558 . ?
C23 C28 C27 120.0 . . ?
C24 C28 C23 16.2 2_558 2_558 ?
C25 C28 C23 108.4 2_558 2_558 ?
C23 C28 C23 63.2 . 2_558 ?
C27 C28 C23 56.9 . 2_558 ?
C32 Cl2 C33 93.9 2_558 2_558 ?
C32 Cl2 C29 55.4 2_558 . ?
C33 Cl2 C29 40.3 2_558 . ?
C32 Cl2 31 10.1 2_558 2_558 ?
C33 Cl2 31 90.7 2_558 2_558 ?
C29 Cl2 31 50.8 . 2_558 ?
C33 C29 C34 77.5 2_558 2_558 ?
C33 C29 C32 71.4 2_558 2_558 ?
C34 C29 C32 148.9 2_558 2_558 ?
C33 C29 C30 64.1 2_558 . ?
C34 C29 C30 15.1 2_558 . ?
C32 C29 C30 134.8 2_558 . ?
C33 C29 C34 175.0 2_558 . ?
C34 C29 C34 106.1 2_558 . ?
C32 C29 C34 104.9 2_558 . ?
C30 C29 C34 120.0 . . ?
C33 C29 C29 136.9 2_558 2_558 ?
C34 C29 C29 59.4 2_558 2_558 ?
C32 C29 C29 151.6 2_558 2_558 ?
C30 C29 C29 73.0 . 2_558 ?
C34 C29 C29 47.0 . 2_558 ?
C33 C29 Cl2 45.0 2_558 . ?
C34 C29 Cl2 122.1 2_558 . ?
C32 C29 Cl2 27.6 2_558 . ?
C30 C29 Cl2 109.1 . . ?
C34 C29 Cl2 130.7 . . ?
C29 C29 Cl2 174.9 2_558 . ?
C33 C29 31 125.7 2_558 2_558 ?
C34 C29 31 156.6 2_558 2_558 ?
C32 C29 31 54.3 2_558 2_558 ?
C30 C29 31 167.3 . 2_558 ?
C34 C29 31 50.8 . 2_558 ?
C29 C29 31 97.3 2_558 2_558 ?
Cl2 C29 31 81.3 . 2_558 ?
C33 C29 C30 173.5 2_558 2_558 ?
C34 C29 C30 108.7 2_558 2_558 ?
C32 C29 C30 102.3 2_558 2_558 ?
C30 C29 C30 121.8 . 2_558 ?
C34 C29 C30 5.7 . 2_558 ?
C29 C29 C30 49.3 2_558 2_558 ?
Cl2 C29 C30 129.0 . 2_558 ?
31 C29 C30 48.0 2_558 2_558 ?
C34 C30 C33 91.9 2_558 2_558 ?
C34 C30 C29 50.9 2_558 . ?
C33 C30 C29 44.6 2_558 . ?
C34 C30 31 72.8 2_558 . ?
C33 C30 31 164.4 2_558 . ?
C29 C30 31 120.0 . . ?
C34 C30 C29 20.4 2_558 2_558 ?
C33 C30 C29 102.2 2_558 2_558 ?
C29 C30 C29 57.7 . 2_558 ?
31 C30 C29 62.3 . 2_558 ?
C34 31 C32 104.3 2_558 . ?
C34 31 C30 16.5 2_558 . ?
C32 31 C30 120.0 . . ?
C34 31 C29 54.2 2_558 2_558 ?
C32 31 C29 50.3 . 2_558 ?
C30 31 C29 69.7 . 2_558 ?
C34 31 Cl2 101.4 2_558 2_558 ?
C32 31 Cl2 5.3 . 2_558 ?
C30 31 Cl2 117.4 . 2_558 ?
C29 31 Cl2 48.0 2_558 2_558 ?
Cl2 C32 C29 97.0 2_558 2_558 ?
Cl2 C32 C33 54.0 2_558 . ?
C29 C32 C33 44.6 2_558 . ?
Cl2 C32 31 164.6 2_558 . ?
C29 C32 31 75.4 2_558 . ?
C33 C32 31 120.0 . . ?
C29 C33 Cl2 94.7 2_558 2_558 ?
C29 C33 C30 71.3 2_558 2_558 ?
Cl2 C33 C30 165.9 2_558 2_558 ?
C29 C33 C34 56.1 2_558 . ?
Cl2 C33 C34 149.7 2_558 . ?
C30 C33 C34 16.5 2_558 . ?
C29 C33 C32 63.9 2_558 . ?
Cl2 C33 C32 32.1 2_558 . ?
C30 C33 C32 134.5 2_558 . ?
C34 C33 C32 120.0 . . ?
C30 C34 C29 114.0 2_558 2_558 ?
C30 C34 31 90.7 2_558 2_558 ?
C29 C34 31 147.2 2_558 2_558 ?
C30 C34 C33 71.6 2_558 . ?
C29 C34 C33 46.4 2_558 . ?
31 C34 C33 162.0 2_558 . ?
C30 C34 C29 153.9 2_558 . ?
C29 C34 C29 73.6 2_558 . ?
31 C34 C29 75.0 2_558 . ?
C33 C34 C29 120.0 . . ?

loop_
_geom_bond_atom_site_label_1
_geom_bond_atom_site_label_2
_geom_bond_distance
_geom_bond_site_symmetry_2
_geom_bond_publ_flag
Cd1 I2 2.7588(14) . ?
Cd1 I2 2.7589(14) 2_657 ?
Cd1 I1 2.7613(14) 2_657 ?
Cd1 I1 2.7614(14) . ?
Cd2 Cd2 1.45(6) 2_657 ?
Cd2 I3 2.06(3) 2_657 ?
Cd2 I5 2.43(4) 2_656 ?
Cd2 I3 2.58(3) . ?
Cd2 I4 2.67(3) . ?
Cd2 I6 2.80(3) . ?
Cd2 I5 2.87(3) 1_556 ?
I3 I6 1.13(4) 2_657 ?
I3 Cd2 2.06(3) 2_657 ?
I3 I3 3.07(6) 2_657 ?
I4 I5 1.55(4) 2_656 ?
I5 I4 1.55(4) 2_656 ?
I5 Cd2 2.43(4) 2_656 ?
I5 Cd2 2.87(3) 1_554 ?
I6 I3 1.13(4) 2_657 ?
S1 C3 1.733(11) . ?
S1 C4 1.786(12) . ?
S2 C2 1.728(10) . ?
S2 C3 1.759(11) . ?
S3 C1 1.728(10) . ?
S3 C5 1.760(12) . ?
S4 C5 1.759(12) . ?
S4 C6 1.817(17) . ?
S5 C9 1.742(12) . ?
S5 C8 1.760(12) . ?
S6 C8 1.728(12) . ?
S6 C10 1.822(16) . ?
S7 C7 1.740(13) . ?
S7 C11 1.797(14) . ?
S8 C9 1.736(12) . ?
S8 C7 1.768(13) . ?
S9 C14 1.728(12) . ?
S9 C15 1.808(12) . ?
S10 C12 1.735(10) . ?
S10 C14 1.754(12) . ?
S11 C13 1.741(9) . ?
S11 C16 1.749(11) . ?
S12 C16 1.768(13) . ?
S12 C17 1.803(19) . ?
S13 C20 1.737(13) . ?
S13 C18 1.766(12) . ?
S14 C18 1.757(12) . ?
S14 C21' 1.76(2) . ?
S14 C21 1.782(14) . ?
S15 C19 1.744(12) . ?
S15 C22' 1.77(2) . ?
S15 C22 1.781(14) . ?
S16 C20 1.728(13) . ?
S16 C19 1.758(12) . ?
C1 C2 1.42(3) . ?
C1 S3 1.728(10) 2_658 ?
C2 S2 1.728(10) 2_658 ?
C3 C3 1.34(2) 2_658 ?
C4 C4 1.52(2) 2_658 ?
C5 C5 1.31(2) 2_658 ?
C6 C6 1.51(3) 2_658 ?
C7 C8 1.322(17) . ?
C9 C9 1.34(2) 7_557 ?
C10 C11 1.44(2) . ?
C12 C13 1.38(2) . ?
C12 S10 1.735(10) 2_657 ?
C13 S11 1.741(9) 2_657 ?
C14 C14 1.36(2) 2_657 ?
C15 C15 1.51(2) 2_657 ?
C16 C16 1.31(3) 2_657 ?
C17 C17 1.52(3) 2_657 ?
C18 C19 1.29(2) . ?
C20 C20 1.35(3) 5_758 ?
C21 C22 1.538(17) . ?
C21' C22' 1.54(2) . ?
Cl1 C26 0.7814 2_558 ?
Cl1 C25 1.4182 2_558 ?
Cl1 C23 1.6427 . ?
Cl1 C27 2.1095 2_558 ?
C23 C25 1.0134 2_558 ?
C23 C26 1.1521 2_558 ?
C23 C24 1.3401 2_558 ?
C23 C28 1.3900 . ?
C23 C24 1.3900 . ?
C23 C27 1.5480 2_558 ?
C23 C23 1.6926 2_558 ?
C23 C28 1.7790 2_558 ?
C24 C28 0.4099 2_558 ?
C24 C27 1.1462 2_558 ?
C24 C23 1.3400 2_558 ?
C24 C25 1.3900 . ?
C24 C26 2.0217 2_558 ?
C25 C23 1.0134 2_558 ?
C25 C28 1.1554 2_558 ?
C25 C26 1.3900 . ?
C25 Cl1 1.4181 2_558 ?
C26 Cl1 0.7811 2_558 ?
C26 C23 1.1520 2_558 ?
C26 C27 1.3899 . ?
C26 C24 2.0217 2_558 ?
C27 C24 1.1463 2_558 ?
C27 C28 1.3900 . ?
C27 C23 1.5480 2_558 ?
C27 Cl1 2.1094 2_558 ?
C28 C24 0.4102 2_558 ?
C28 C25 1.1554 2_558 ?
C28 C23 1.7791 2_558 ?
Cl2 C32 0.7402 2_558 ?
Cl2 C33 1.1273 2_558 ?
Cl2 C29 1.5877 . ?
Cl2 31 2.1128 2_558 ?
C29 C33 1.0304 2_558 ?
C29 C34 1.1812 2_558 ?
C29 C32 1.3171 2_558 ?
C29 C30 1.3899 . ?
C29 C34 1.3901 . ?
C29 C29 1.5501 2_558 ?
C29 31 1.6559 2_558 ?
C29 C30 1.7537 2_558 ?
C30 C34 0.3953 2_558 ?
C30 C33 1.3194 2_558 ?
C30 31 1.3900 . ?
C30 C29 1.7538 2_558 ?
31 C34 1.3279 2_558 ?
31 C32 1.3900 . ?
31 C29 1.6559 2_558 ?
31 Cl2 2.1129 2_558 ?
C32 Cl2 0.7404 2_558 ?
C32 C29 1.3171 2_558 ?
C32 C33 1.3900 . ?
C33 C29 1.0303 2_558 ?
C33 Cl2 1.1273 2_558 ?
C33 C30 1.3194 2_558 ?
C33 C34 1.3900 . ?
C34 C30 0.3952 2_558 ?
C34 C29 1.1812 2_558 ?
C34 31 1.3278 2_558 ?
